data_4500988
loop_
_publ_author_name
'Guo, Jiao'
'Ma, Jian-Fang'
'Liu, Bo'
'Kan, Wei-Qiu'
'Yang, Jin'

_publ_section_title
;
 A Series of 2D and 3D Metal--Organic Frameworks Based on a Flexible
 Tetrakis(4-pyridyloxymethylene)methane Ligand and Polycarboxylates:
 Syntheses, Structures, and Photoluminescent Properties
;
_journal_issue 8
_journal_name_full 'Crystal Growth &amp; Design'
_journal_page_first 3609
_journal_paper_doi 10.1021/cg200581w
_journal_volume 11
_journal_year 2011
_chemical_formula_moiety 'C18 H8 Cd O12, C20 H21 N3 O3, C9 H4 O6, C5 H7 N O, 7(H2O)'
_chemical_formula_sum 'C52 H54 Cd N4 O29'
_chemical_formula_weight 1311.25
_chemical_name_systematic
;
 ?
;
_space_group_IT_number 14
_symmetry_cell_setting monoclinic
_symmetry_space_group_name_Hall '-P 2yn'
_symmetry_space_group_name_H-M 'P 1 21/n 1'
_atom_sites_solution_hydrogens geom
_atom_sites_solution_primary direct
_atom_sites_solution_secondary difmap
_audit_creation_method SHELXL-97
_cell_angle_alpha 90.00
_cell_angle_beta 97.689(5)
_cell_angle_gamma 90.00
_cell_formula_units_Z 4
_cell_length_a 14.8271(7)
_cell_length_b 14.2870(7)
_cell_length_c 27.5557(14)
_cell_measurement_reflns_used 2141
_cell_measurement_temperature 293(2)
_cell_measurement_theta_max 24.7
_cell_measurement_theta_min 2.8
_cell_volume 5784.8(5)
_computing_cell_refinement CrysAlis
_computing_data_collection 'CrysAlis (Oxford Diffraction, 2006)'
_computing_data_reduction CrysAlis
_computing_structure_refinement 'SHELXL-97 (Sheldrick, 1997)'
_computing_structure_solution 'SHELXS-97 (Sheldrick, 1997)'
_diffrn_ambient_temperature 293(2)
_diffrn_detector_area_resol_mean 10.0
_diffrn_measured_fraction_theta_full 0.997
_diffrn_measured_fraction_theta_max 0.997
_diffrn_measurement_device_type 'Oxford Diffraction Gemini R Ultra'
_diffrn_measurement_method '\w scan'
_diffrn_radiation_monochromator graphite
_diffrn_radiation_source 'fine-focus sealed tube'
_diffrn_radiation_type MoK\a
_diffrn_radiation_wavelength 0.71073
_diffrn_reflns_av_R_equivalents 0.0992
_diffrn_reflns_av_sigmaI/netI 0.1521
_diffrn_reflns_limit_h_max 17
_diffrn_reflns_limit_h_min -15
_diffrn_reflns_limit_k_max 14
_diffrn_reflns_limit_k_min -16
_diffrn_reflns_limit_l_max 32
_diffrn_reflns_limit_l_min -32
_diffrn_reflns_number 22732
_diffrn_reflns_theta_full 24.71
_diffrn_reflns_theta_max 24.71
_diffrn_reflns_theta_min 2.77
_exptl_absorpt_coefficient_mu 0.472
_exptl_absorpt_correction_T_max 0.930
_exptl_absorpt_correction_T_min 0.909
_exptl_absorpt_correction_type multi-scan
_exptl_absorpt_process_details
;
CrysAlis (Oxford Diffraction, 2006)
;
_exptl_crystal_colour colorless
_exptl_crystal_density_diffrn 1.487
_exptl_crystal_density_method 'not measured'
_exptl_crystal_description block
_exptl_crystal_F_000 2620
_exptl_crystal_size_max 0.2
_exptl_crystal_size_mid 0.18
_exptl_crystal_size_min 0.15
_refine_diff_density_max 0.911
_refine_diff_density_min -0.814
_refine_diff_density_rms 0.103
_refine_ls_extinction_method none
_refine_ls_goodness_of_fit_ref 1.155
_refine_ls_hydrogen_treatment mixed
_refine_ls_matrix_type full
_refine_ls_number_parameters 787
_refine_ls_number_reflns 9846
_refine_ls_number_restraints 26
_refine_ls_restrained_S_all 1.192
_refine_ls_R_factor_all 0.1768
_refine_ls_R_factor_gt 0.0841
_refine_ls_shift/su_max 0.005
_refine_ls_shift/su_mean 0.000
_refine_ls_structure_factor_coef Fsqd
_refine_ls_weighting_details 'calc w=1/[\s^2^(Fo^2^)+(0.0319P)^2^+8.7015P] where P=(Fo^2^+2Fc^2^)/3'
_refine_ls_weighting_scheme calc
_refine_ls_wR_factor_gt 0.1539
_refine_ls_wR_factor_ref 0.1844
_reflns_number_gt 4880
_reflns_number_total 9875
_reflns_threshold_expression >2\s(I)
_cod_data_source_file cg200581w_si_002.cif
_cod_data_source_block Compound-6
_cod_depositor_comments
;
The following automatic conversions were performed:

'_symmetry_cell_setting' value 'Monoclinic' changed to 'monoclinic'
according to /home/saulius/struct/CIF-dictionaries/cif_core.dic
dictionary named 'cif_core.dic' version 2.4.1 from 2010-06-29.

Automatic conversion script
Id: cif_fix_values 1715 2011-07-08 13:25:40Z adriana 
;
_cod_original_sg_symbol_Hall '-p 2yn '
_cod_original_sg_symbol_H-M 'p 21/n'
_cod_original_formula_sum 'C52 H54 Cd N4 O29 '
_cod_database_code 4500988

loop_
_symmetry_equiv_pos_as_xyz
'x, y, z'
'-x+1/2, y+1/2, -z+1/2'
'-x, -y, -z'
'x-1/2, -y-1/2, z-1/2'

loop_
_atom_site_label
_atom_site_type_symbol
_atom_site_fract_x
_atom_site_fract_y
_atom_site_fract_z
_atom_site_U_iso_or_equiv
_atom_site_adp_type
_atom_site_occupancy
_atom_site_symmetry_multiplicity
_atom_site_calc_flag
_atom_site_refinement_flags
C1 C -0.1005(6) 1.0681(8) 0.7853(4) 0.053(3) Uani 1 1 d .
C2 C -0.1594(5) 1.1342(6) 0.8100(3) 0.042(2) Uani 1 1 d .
C3 C -0.1527(6) 1.1378(6) 0.8605(4) 0.048(3) Uani 1 1 d .
H3 H -0.1093 1.1015 0.8794 0.057 Uiso 1 1 calc R
C4 C -0.2098(6) 1.1948(6) 0.8832(3) 0.042(2) Uani 1 1 d .
C5 C -0.2746(6) 1.2461(6) 0.8551(3) 0.044(2) Uani 1 1 d .
H5 H -0.3146 1.2825 0.8703 0.053 Uiso 1 1 calc R
C6 C -0.2822(6) 1.2451(6) 0.8046(3) 0.041(2) Uani 1 1 d .
C7 C -0.2247(6) 1.1887(6) 0.7825(3) 0.049(2) Uani 1 1 d .
H7 H -0.2296 1.1870 0.7485 0.058 Uiso 1 1 calc R
C8 C -0.2032(7) 1.1976(8) 0.9382(4) 0.055(3) Uani 1 1 d .
C9 C -0.3536(6) 1.3049(7) 0.7762(4) 0.043(2) Uani 1 1 d .
C10 C 0.1254(6) 0.7841(6) 0.7822(4) 0.041(2) Uani 1 1 d .
C11 C 0.1907(5) 0.7142(6) 0.8087(3) 0.035(2) Uani 1 1 d .
C12 C 0.2028(5) 0.7165(6) 0.8590(3) 0.042(2) Uani 1 1 d .
H12 H 0.1655 0.7545 0.8751 0.051 Uiso 1 1 calc R
C13 C 0.2698(6) 0.6630(6) 0.8863(3) 0.042(2) Uani 1 1 d .
C14 C 0.3236(5) 0.6047(6) 0.8621(3) 0.041(2) Uani 1 1 d .
H14 H 0.3693 0.5694 0.8798 0.049 Uiso 1 1 calc R
C15 C 0.3094(5) 0.5990(5) 0.8120(3) 0.035(2) Uani 1 1 d .
C16 C 0.2443(5) 0.6544(6) 0.7853(3) 0.042(2) Uani 1 1 d .
H16 H 0.2364 0.6515 0.7513 0.050 Uiso 1 1 calc R
C17 C 0.2877(7) 0.6730(8) 0.9404(4) 0.057(3) Uani 1 1 d .
C18 C 0.3682(6) 0.5379(6) 0.7858(4) 0.046(2) Uani 1 1 d .
C19 C -0.2603(8) 0.9032(9) 0.8562(4) 0.076(4) Uani 1 1 d .
C20 C -0.3321(6) 0.9669(7) 0.8709(4) 0.052(3) Uani 1 1 d .
C21 C -0.3323(6) 0.9864(7) 0.9202(4) 0.062(3) Uani 1 1 d .
H21 H -0.2882 0.9597 0.9432 0.075 Uiso 1 1 calc R
C22 C -0.3984(6) 1.0460(7) 0.9361(4) 0.053(3) Uani 1 1 d .
C23 C -0.4624(6) 1.0843(7) 0.9004(3) 0.053(3) Uani 1 1 d .
H23 H -0.5068 1.1237 0.9099 0.063 Uiso 1 1 calc R
C24 C -0.4627(6) 1.0659(7) 0.8514(4) 0.054(3) Uani 1 1 d .
C25 C -0.3958(6) 1.0067(7) 0.8359(4) 0.058(3) Uani 1 1 d .
H25 H -0.3947 0.9948 0.8028 0.070 Uiso 1 1 calc R
C26 C -0.3953(7) 1.0668(8) 0.9896(4) 0.064(3) Uani 1 1 d .
C27 C -0.5264(8) 1.1089(9) 0.8131(5) 0.071(3) Uani 1 1 d .
C28 C 0.1322(6) 1.3342(6) 0.8322(3) 0.049(2) Uiso 1 1 d .
C29 C 0.1539(10) 1.3592(11) 0.7778(6) 0.117(5) Uani 1 1 d U
H29A H 0.1474 1.4261 0.7722 0.141 Uiso 1 1 calc R
H29B H 0.2160 1.3418 0.7746 0.141 Uiso 1 1 calc R
C30 C 0.0378(10) 1.3614(11) 0.8357(6) 0.138(6) Uani 1 1 d U
H30A H -0.0030 1.3271 0.8115 0.166 Uiso 1 1 calc R
H30B H 0.0228 1.3455 0.8679 0.166 Uiso 1 1 calc R
C31 C 0.1952(11) 1.3882(11) 0.8724(6) 0.061(4) Uani 0.70 1 d PU
C31' C 0.236(2) 1.339(2) 0.8415(11) 0.037(7) Uiso 0.30 1 d P
C32 C 0.1362(10) 1.2230(9) 0.8420(5) 0.106(4) Uani 1 1 d U
H32A H 0.0951 1.1910 0.8171 0.128 Uiso 1 1 calc R
H32B H 0.1974 1.2001 0.8406 0.128 Uiso 1 1 calc R
C33 C 0.1032(12) 1.3441(13) 0.6972(5) 0.106(6) Uani 1 1 d .
C34 C 0.0407(10) 1.2927(10) 0.6691(5) 0.100(5) Uani 1 1 d .
H34 H 0.0064 1.2488 0.6836 0.120 Uiso 1 1 calc R
C35 C 0.0275(10) 1.3040(11) 0.6213(5) 0.100(5) Uani 1 1 d .
H35 H -0.0162 1.2682 0.6023 0.121 Uiso 1 1 calc R
C36 C 0.1393(8) 1.4194(10) 0.6259(5) 0.087(4) Uani 1 1 d .
H36 H 0.1724 1.4627 0.6102 0.104 Uiso 1 1 calc R
C37 C 0.1544(9) 1.4089(11) 0.6765(6) 0.096(5) Uani 1 1 d .
H37 H 0.1978 1.4447 0.6957 0.115 Uiso 1 1 calc R
C38 C -0.0549(9) 1.4993(9) 0.8313(4) 0.078(4) Uani 1 1 d .
C39 C -0.1359(9) 1.4512(11) 0.8277(6) 0.126(6) Uani 1 1 d .
H39 H -0.1390 1.3871 0.8219 0.151 Uiso 1 1 calc R
C40 C -0.2105(12) 1.5019(16) 0.8328(8) 0.161(9) Uani 1 1 d .
H40 H -0.2666 1.4724 0.8317 0.193 Uiso 1 1 calc R
C41 C -0.1225(19) 1.6440(15) 0.8404(8) 0.172(9) Uani 1 1 d .
H41 H -0.1211 1.7087 0.8444 0.206 Uiso 1 1 calc R
C42 C -0.0421(11) 1.5947(10) 0.8353(6) 0.119(6) Uani 1 1 d .
H42 H 0.0139 1.6235 0.8347 0.142 Uiso 1 1 calc R
C43 C 0.3511(8) 1.3667(7) 0.9054(5) 0.068(3) Uani 1 1 d .
C44 C 0.4337(9) 1.3428(8) 0.8920(4) 0.073(3) Uani 1 1 d .
H44 H 0.4378 1.3287 0.8594 0.088 Uiso 1 1 calc R
C45 C 0.5074(9) 1.3393(9) 0.9245(7) 0.092(4) Uani 1 1 d .
H45 H 0.5625 1.3207 0.9149 0.110 Uiso 1 1 calc R
C46 C 0.4284(11) 1.3915(10) 0.9856(4) 0.098(4) Uani 1 1 d .
H46 H 0.4279 1.4083 1.0182 0.117 Uiso 1 1 calc R
C47 C 0.3489(8) 1.3974(9) 0.9527(5) 0.088(4) Uani 1 1 d .
H47 H 0.2957 1.4215 0.9623 0.106 Uiso 1 1 calc R
C48 C 0.1196(7) 1.1225(8) 0.9049(5) 0.066(3) Uani 1 1 d .
C49 C 0.1413(7) 1.0402(8) 0.8855(4) 0.066(3) Uani 1 1 d .
H49 H 0.1525 1.0360 0.8532 0.079 Uiso 1 1 calc R
C50 C 0.1459(8) 0.9659(9) 0.9142(6) 0.078(4) Uani 1 1 d .
H50 H 0.1606 0.9085 0.9014 0.093 Uiso 1 1 calc R
C51 C 0.1095(9) 1.0477(13) 0.9801(5) 0.099(5) Uani 1 1 d .
H51 H 0.0997 1.0490 1.0127 0.119 Uiso 1 1 calc R
C52 C 0.1017(9) 1.1271(10) 0.9535(6) 0.093(4) Uani 1 1 d .
H52 H 0.0849 1.1831 0.9669 0.112 Uiso 1 1 calc R
N1 N 0.0755(8) 1.3652(9) 0.6001(4) 0.086(3) Uani 1 1 d .
H1 H 0.0660 1.3709 0.5688 0.104 Uiso 1 1 calc R
N2 N -0.2045(12) 1.5949(15) 0.8394(6) 0.143(7) Uani 1 1 d .
H2 H -0.2530 1.6256 0.8432 0.171 Uiso 1 1 calc R
N3 N 0.5031(7) 1.3625(8) 0.9711(5) 0.090(4) Uani 1 1 d .
H3A H 0.5514 1.3581 0.9921 0.108 Uiso 1 1 calc R
N4 N 0.1305(7) 0.9696(8) 0.9605(5) 0.085(4) Uani 1 1 d .
H4 H 0.1345 0.9194 0.9778 0.102 Uiso 1 1 calc R
O1 O -0.0486(4) 1.0146(5) 0.8119(3) 0.062(2) Uani 1 1 d .
O2 O -0.1056(5) 1.0682(6) 0.7401(3) 0.085(2) Uani 1 1 d .
O1W O 0.5610(6) 0.5534(7) 0.8938(3) 0.132(4) Uani 1 1 d D
O3 O -0.1423(5) 1.1541(5) 0.9635(2) 0.075(2) Uani 1 1 d .
O2W O -0.3566(6) 0.8370(7) 1.0229(4) 0.135(4) Uani 1 1 d .
O4 O -0.2628(5) 1.2481(6) 0.9548(3) 0.080(2) Uani 1 1 d .
O3W O -0.0171(6) 0.8259(8) 0.8886(4) 0.148(4) Uani 1 1 d .
O5 O -0.4089(4) 1.3466(5) 0.7999(2) 0.061(2) Uani 1 1 d .
O4W O -0.2837(8) 1.4623(8) 0.9387(4) 0.164(4) Uani 1 1 d .
O6 O -0.3621(4) 1.3083(5) 0.7326(2) 0.0600(19) Uani 1 1 d D
O5W O -0.2698(10) 0.7415(9) 0.9571(5) 0.072(4) Uani 0.50 1 d P
O7 O 0.0798(4) 0.8335(4) 0.8066(2) 0.0536(18) Uani 1 1 d .
O6W O -0.3559(9) 1.6888(9) 0.8351(6) 0.246(8) Uani 1 1 d .
O8 O 0.1255(4) 0.7920(4) 0.7359(3) 0.061(2) Uani 1 1 d .
O7W O -0.0195(8) 1.2910(11) 1.0366(5) 0.204(6) Uani 1 1 d .
O9 O 0.2390(5) 0.7368(6) 0.9567(3) 0.100(3) Uani 1 1 d .
H9 H 0.2510 0.7399 0.9866 0.150 Uiso 1 1 calc R
O8W O 0.1495(11) 1.3954(13) 1.0220(8) 0.123(7) Uani 0.50 1 d P
O10 O 0.3447(5) 0.6280(5) 0.9657(2) 0.076(2) Uani 1 1 d .
O11 O 0.4372(4) 0.4998(4) 0.8115(2) 0.0513(17) Uani 1 1 d .
O12 O 0.3536(4) 0.5287(5) 0.7406(3) 0.0595(19) Uani 1 1 d .
O13 O -0.2060(6) 0.8628(7) 0.8844(3) 0.111(3) Uani 1 1 d .
O14 O -0.2675(5) 0.9048(6) 0.8106(3) 0.093(3) Uani 1 1 d .
H14A H -0.2291 0.8702 0.8013 0.139 Uiso 1 1 calc R
O15 O -0.3387(5) 1.0249(6) 1.0201(3) 0.082(2) Uani 1 1 d .
O16 O -0.4517(5) 1.1266(6) 1.0018(3) 0.078(2) Uani 1 1 d .
O17 O -0.5857(5) 1.1639(6) 0.8289(3) 0.085(3) Uani 1 1 d .
H17 H -0.6194 1.1854 0.8055 0.128 Uiso 1 1 calc R
O18 O -0.5245(6) 1.0945(7) 0.7695(3) 0.113(3) Uani 1 1 d .
O19 O 0.1012(6) 1.3169(7) 0.7474(4) 0.132(4) Uani 1 1 d .
O20 O 0.0268(8) 1.4528(6) 0.8281(4) 0.134(4) Uani 1 1 d .
O21 O 0.2860(6) 1.3609(7) 0.8678(4) 0.079(3) Uani 0.80 1 d P
O21' O 0.235(3) 1.366(2) 0.8931(13) 0.051(10) Uiso 0.20 1 d P
O22 O 0.1136(6) 1.2068(8) 0.8837(4) 0.125(4) Uani 1 1 d .
Cd1 Cd 0.00401(4) 0.93078(4) 0.75209(3) 0.0369(2) Uani 1 1 d .

loop_
_atom_site_aniso_label
_atom_site_aniso_U_11
_atom_site_aniso_U_22
_atom_site_aniso_U_33
_atom_site_aniso_U_23
_atom_site_aniso_U_13
_atom_site_aniso_U_12
C1 0.037(5) 0.067(7) 0.055(7) -0.013(7) 0.009(5) 0.015(6)
C2 0.036(5) 0.060(6) 0.030(6) -0.003(5) 0.006(4) 0.014(5)
C3 0.045(5) 0.048(6) 0.048(7) 0.001(5) -0.003(5) 0.005(5)
C4 0.047(5) 0.044(6) 0.036(6) -0.001(5) 0.006(5) 0.008(5)
C5 0.048(5) 0.044(6) 0.041(6) -0.008(5) 0.009(5) 0.010(5)
C6 0.041(5) 0.050(6) 0.031(6) -0.001(5) 0.006(4) 0.006(5)
C7 0.053(6) 0.061(6) 0.032(6) -0.006(5) 0.008(5) 0.005(5)
C8 0.069(7) 0.063(7) 0.033(6) 0.007(5) 0.004(5) 0.009(6)
C9 0.040(5) 0.062(7) 0.026(6) -0.001(5) -0.004(4) 0.002(5)
C10 0.040(5) 0.037(6) 0.044(7) 0.010(5) -0.003(5) -0.004(5)
C11 0.037(5) 0.031(5) 0.037(6) -0.001(4) 0.003(4) 0.002(4)
C12 0.041(5) 0.045(6) 0.040(6) -0.007(5) 0.002(4) 0.011(5)
C13 0.048(5) 0.045(6) 0.031(6) -0.001(4) -0.006(4) 0.012(5)
C14 0.033(5) 0.037(5) 0.049(6) 0.003(5) -0.002(4) 0.012(4)
C15 0.037(5) 0.031(5) 0.036(6) -0.001(4) 0.004(4) 0.001(4)
C16 0.043(5) 0.048(6) 0.035(6) -0.002(5) 0.002(4) 0.002(5)
C17 0.064(7) 0.073(8) 0.035(6) -0.011(6) 0.004(5) 0.025(6)
C18 0.053(6) 0.031(5) 0.054(7) -0.001(5) 0.009(5) -0.003(5)
C19 0.086(9) 0.111(11) 0.031(7) 0.017(7) 0.010(6) 0.002(8)
C20 0.046(6) 0.063(7) 0.050(7) -0.004(5) 0.018(5) 0.011(5)
C21 0.053(6) 0.076(8) 0.054(8) 0.016(6) -0.003(5) 0.006(6)
C22 0.047(5) 0.067(7) 0.044(6) -0.015(5) 0.003(5) -0.009(5)
C23 0.053(6) 0.064(7) 0.042(6) -0.004(5) 0.012(5) -0.005(5)
C24 0.057(6) 0.052(6) 0.052(7) 0.001(6) 0.000(5) -0.006(6)
C25 0.050(6) 0.067(7) 0.056(7) 0.001(6) 0.002(5) -0.007(6)
C26 0.056(6) 0.076(8) 0.058(8) -0.007(7) -0.002(6) -0.003(7)
C27 0.070(8) 0.082(9) 0.056(9) -0.007(7) -0.009(7) 0.014(7)
C29 0.117(5) 0.117(5) 0.118(5) -0.0003(11) 0.0157(12) 0.0001(11)
C30 0.138(6) 0.138(6) 0.138(6) -0.0001(11) 0.0186(13) -0.0003(11)
C31 0.061(4) 0.062(4) 0.061(4) 0.0000(11) 0.0080(12) 0.0000(11)
C32 0.106(5) 0.107(5) 0.106(5) -0.0003(11) 0.0140(12) 0.0001(11)
C33 0.127(14) 0.146(16) 0.039(9) -0.003(10) -0.017(9) 0.081(12)
C34 0.138(13) 0.114(12) 0.051(9) 0.018(9) 0.020(9) 0.047(10)
C35 0.103(11) 0.127(13) 0.073(11) 0.033(10) 0.019(9) 0.033(10)
C36 0.074(8) 0.105(11) 0.084(11) 0.036(9) 0.017(7) 0.029(8)
C37 0.085(10) 0.123(14) 0.073(11) -0.017(9) -0.011(8) 0.044(9)
C38 0.094(10) 0.081(10) 0.061(8) 0.011(7) 0.016(7) 0.025(8)
C39 0.060(8) 0.111(12) 0.213(19) -0.039(12) 0.044(10) -0.011(9)
C40 0.095(13) 0.149(18) 0.23(2) -0.052(17) -0.003(13) 0.018(13)
C41 0.24(3) 0.117(17) 0.17(2) 0.039(14) 0.03(2) 0.07(2)
C42 0.132(13) 0.066(10) 0.162(16) 0.000(10) 0.034(11) 0.033(9)
C43 0.074(8) 0.057(7) 0.068(9) 0.006(6) -0.016(7) -0.007(6)
C44 0.081(8) 0.084(9) 0.053(8) -0.001(6) 0.003(7) -0.017(8)
C45 0.074(9) 0.080(9) 0.128(13) 0.005(10) 0.036(10) 0.021(7)
C46 0.132(12) 0.125(12) 0.031(7) -0.004(7) -0.005(8) -0.030(11)
C47 0.066(8) 0.104(10) 0.096(11) -0.012(9) 0.014(8) -0.002(7)
C48 0.060(7) 0.056(8) 0.081(10) 0.033(7) 0.005(6) -0.001(6)
C49 0.077(8) 0.068(8) 0.050(7) 0.001(6) -0.003(6) -0.007(6)
C50 0.085(8) 0.061(8) 0.085(10) 0.002(8) 0.003(8) -0.010(6)
C51 0.097(10) 0.129(14) 0.070(10) 0.035(11) 0.007(8) -0.038(11)
C52 0.117(11) 0.081(10) 0.091(11) -0.018(9) 0.049(9) -0.004(8)
N1 0.086(8) 0.116(10) 0.055(7) 0.012(7) 0.003(6) 0.058(7)
N2 0.144(14) 0.176(19) 0.112(11) 0.042(12) 0.031(11) 0.094(14)
N3 0.062(7) 0.107(9) 0.097(10) 0.026(8) -0.005(7) 0.016(6)
N4 0.068(6) 0.082(8) 0.097(10) 0.044(7) -0.018(7) -0.006(6)
O1 0.060(4) 0.063(5) 0.062(5) -0.011(4) 0.010(4) 0.027(4)
O2 0.085(5) 0.112(7) 0.059(5) -0.015(5) 0.015(4) 0.042(5)
O1W 0.127(7) 0.132(8) 0.123(8) -0.032(7) -0.037(6) 0.014(7)
O3 0.093(5) 0.091(6) 0.039(5) 0.012(4) -0.001(4) 0.028(5)
O2W 0.137(8) 0.122(8) 0.158(10) 0.035(7) 0.063(7) 0.031(7)
O4 0.092(5) 0.107(6) 0.039(5) -0.005(4) 0.004(4) 0.048(5)
O3W 0.096(7) 0.227(12) 0.115(9) 0.036(8) -0.008(6) -0.031(7)
O5 0.057(4) 0.075(5) 0.054(5) 0.000(4) 0.011(4) 0.032(4)
O4W 0.179(10) 0.172(10) 0.132(10) 0.023(8) -0.007(8) 0.017(9)
O6 0.058(4) 0.076(5) 0.044(5) 0.012(4) -0.002(3) 0.016(4)
O5W 0.122(12) 0.056(9) 0.048(9) 0.005(7) 0.054(8) 0.002(8)
O7 0.048(4) 0.061(4) 0.052(5) 0.006(4) 0.008(3) 0.024(3)
O6W 0.196(13) 0.246(16) 0.296(19) -0.010(14) 0.033(13) 0.112(12)
O8 0.066(4) 0.056(4) 0.054(5) 0.000(4) -0.013(4) 0.015(4)
O7W 0.166(11) 0.270(16) 0.171(13) 0.041(12) 0.001(9) -0.031(11)
O9 0.120(7) 0.148(8) 0.031(5) -0.016(5) 0.001(4) 0.070(6)
O8W 0.098(13) 0.123(15) 0.156(19) 0.041(14) 0.042(12) 0.026(11)
O10 0.082(5) 0.097(6) 0.045(5) -0.003(4) -0.013(4) 0.044(5)
O11 0.048(4) 0.055(4) 0.052(4) -0.005(3) 0.010(3) 0.013(3)
O12 0.072(4) 0.064(5) 0.042(5) -0.007(4) 0.007(4) 0.023(4)
O13 0.112(7) 0.159(9) 0.067(6) 0.029(6) 0.032(5) 0.064(7)
O14 0.097(6) 0.117(7) 0.068(6) 0.009(5) 0.027(5) 0.024(5)
O15 0.070(5) 0.118(7) 0.053(5) -0.004(5) -0.010(4) 0.004(5)
O16 0.075(5) 0.101(6) 0.059(5) -0.017(4) 0.012(4) 0.005(5)
O17 0.091(6) 0.094(6) 0.066(6) -0.005(5) -0.010(5) 0.024(5)
O18 0.129(7) 0.139(8) 0.065(6) -0.001(6) -0.006(5) 0.055(6)
O19 0.119(7) 0.146(9) 0.116(9) -0.053(7) -0.033(7) 0.067(7)
O20 0.220(11) 0.078(7) 0.120(8) 0.044(6) 0.079(8) 0.055(7)
O21 0.051(6) 0.099(8) 0.077(8) 0.011(6) -0.024(6) -0.016(6)
O22 0.119(7) 0.146(9) 0.120(9) 0.051(7) 0.053(6) -0.004(7)
Cd1 0.0357(3) 0.0394(3) 0.0353(4) 0.0009(4) 0.0036(2) 0.0013(4)

loop_
_atom_type_symbol
_atom_type_description
_atom_type_scat_dispersion_real
_atom_type_scat_dispersion_imag
_atom_type_scat_source
C C 0.0033 0.0016 'International Tables Vol C Tables 4.2.6.8 and 6.1.1.4'
H H 0.0000 0.0000 'International Tables Vol C Tables 4.2.6.8 and 6.1.1.4'
N N 0.0061 0.0033 'International Tables Vol C Tables 4.2.6.8 and 6.1.1.4'
O O 0.0106 0.0060 'International Tables Vol C Tables 4.2.6.8 and 6.1.1.4'
Cd Cd -0.8075 1.2024 'International Tables Vol C Tables 4.2.6.8 and 6.1.1.4'

loop_
_geom_angle_atom_site_label_1
_geom_angle_atom_site_label_2
_geom_angle_atom_site_label_3
_geom_angle
_geom_angle_site_symmetry_1
_geom_angle_site_symmetry_3
O2 C1 O1 122.7(9) . .
O2 C1 C2 119.5(9) . .
O1 C1 C2 117.9(9) . .
O2 C1 Cd1 68.0(6) . .
O1 C1 Cd1 54.9(5) . .
C2 C1 Cd1 171.4(8) . .
C3 C2 C7 118.8(8) . .
C3 C2 C1 120.6(8) . .
C7 C2 C1 120.5(9) . .
C2 C3 C4 120.7(8) . .
C5 C4 C3 119.1(9) . .
C5 C4 C8 120.2(9) . .
C3 C4 C8 120.7(9) . .
C4 C5 C6 121.5(9) . .
C7 C6 C5 118.7(8) . .
C7 C6 C9 122.7(9) . .
C5 C6 C9 118.6(8) . .
C6 C7 C2 121.1(9) . .
O3 C8 O4 125.1(10) . .
O3 C8 C4 119.9(10) . .
O4 C8 C4 114.9(9) . .
O6 C9 O5 120.9(9) . .
O6 C9 C6 121.5(10) . .
O5 C9 C6 117.4(9) . .
O7 C10 O8 124.4(9) . .
O7 C10 C11 118.3(9) . .
O8 C10 C11 117.1(9) . .
C12 C11 C16 118.7(8) . .
C12 C11 C10 117.5(8) . .
C16 C11 C10 123.5(9) . .
C11 C12 C13 121.3(8) . .
C14 C13 C12 119.1(8) . .
C14 C13 C17 120.3(8) . .
C12 C13 C17 120.5(9) . .
C15 C14 C13 120.0(8) . .
C14 C15 C16 120.3(8) . .
C14 C15 C18 120.1(8) . .
C16 C15 C18 119.5(8) . .
C11 C16 C15 120.6(8) . .
O10 C17 O9 124.1(10) . .
O10 C17 C13 123.1(10) . .
O9 C17 C13 112.7(9) . .
O12 C18 O11 121.8(9) . .
O12 C18 C15 120.8(8) . .
O11 C18 C15 117.3(9) . .
O12 C18 Cd1 66.3(5) . 2_546
O11 C18 Cd1 55.5(5) . 2_546
C15 C18 Cd1 172.0(7) . 2_546
O13 C19 O14 128.8(13) . .
O13 C19 C20 124.0(11) . .
O14 C19 C20 107.2(10) . .
C25 C20 C21 120.8(9) . .
C25 C20 C19 120.3(10) . .
C21 C20 C19 118.9(9) . .
C20 C21 C22 121.2(9) . .
C23 C22 C21 117.2(9) . .
C23 C22 C26 123.3(9) . .
C21 C22 C26 119.5(9) . .
C24 C23 C22 122.3(9) . .
C23 C24 C25 120.0(9) . .
C23 C24 C27 123.2(10) . .
C25 C24 C27 116.6(10) . .
C20 C25 C24 118.6(10) . .
O15 C26 O16 123.1(10) . .
O15 C26 C22 119.6(10) . .
O16 C26 C22 117.3(9) . .
O18 C27 O17 122.4(10) . .
O18 C27 C24 123.0(12) . .
O17 C27 C24 114.6(11) . .
C30 C28 C31' 157.7(15) . .
C30 C28 C31 108.0(11) . .
C31' C28 C31 50.4(12) . .
C30 C28 C32 105.3(10) . .
C31' C28 C32 90.1(13) . .
C31 C28 C32 111.4(10) . .
C30 C28 C29 108.2(10) . .
C31' C28 C29 79.9(13) . .
C31 C28 C29 112.1(10) . .
C32 C28 C29 111.5(10) . .
O19 C29 C28 109.7(13) . .
O19 C29 C31' 141.2(15) . .
C28 C29 C31' 48.3(10) . .
O20 C30 C28 110.4(13) . .
O21' C31 C31' 84(3) . .
O21' C31 O21 50(3) . .
C31' C31 O21 43.1(13) . .
O21' C31 C28 127(3) . .
C31' C31 C28 63.9(16) . .
O21 C31 C28 106.7(12) . .
O21 C31' C31 74(2) . .
O21 C31' O21' 47.7(19) . .
C31 C31' O21' 34.0(15) . .
O21 C31' C28 139(3) . .
C31 C31' C28 65.7(16) . .
O21' C31' C28 92(2) . .
O21 C31' C29 151(3) . .
C31 C31' C29 102(2) . .
O21' C31' C29 136(3) . .
C28 C31' C29 51.9(10) . .
O22 C32 C28 109.1(12) . .
C34 C33 C37 120.6(15) . .
C34 C33 O19 107.7(18) . .
C37 C33 O19 131.7(17) . .
C35 C34 C33 120.5(17) . .
N1 C35 C34 120.7(16) . .
N1 C36 C37 118.2(13) . .
C33 C37 C36 117.8(15) . .
C39 C38 C42 127.5(14) . .
C39 C38 O20 120.9(13) . .
C42 C38 O20 111.5(13) . .
C40 C39 C38 116.4(15) . .
N2 C40 C39 120.5(18) . .
N2 C41 C42 119.4(19) . .
C38 C42 C41 113.3(17) . .
O21 C43 C44 111.0(13) . .
O21 C43 C47 130.8(13) . .
C44 C43 C47 118.0(11) . .
O21 C43 O21' 39.9(13) . .
C44 C43 O21' 149.1(16) . .
C47 C43 O21' 92.2(16) . .
C45 C44 C43 121.0(12) . .
C44 C45 N3 120.2(12) . .
N3 C46 C47 120.2(12) . .
C43 C47 C46 118.2(12) . .
O22 C48 C49 128.2(13) . .
O22 C48 C52 111.4(13) . .
C49 C48 C52 120.4(11) . .
C50 C49 C48 117.3(12) . .
C49 C50 N4 122.8(12) . .
N4 C51 C52 120.5(14) . .
C51 C52 C48 117.8(13) . .
C35 N1 C36 122.2(13) . .
C40 N2 C41 122.6(18) . .
C46 N3 C45 122.0(11) . .
C51 N4 C50 121.1(12) . .
C1 O1 Cd1 98.2(6) . .
C1 O2 Cd1 85.2(6) . .
C9 O5 Cd1 108.7(6) . 2_456
C10 O7 Cd1 104.6(6) . .
C18 O11 Cd1 96.8(6) . 2_546
C18 O12 Cd1 86.9(6) . 2_546
C29 O19 C33 115.5(15) . .
C30 O20 C38 123.3(13) . .
C31' O21 O21' 89(3) . .
C31' O21 C43 165(2) . .
O21' O21 C43 89(2) . .
C31' O21 C31 62.7(18) . .
O21' O21 C31 35.6(18) . .
C43 O21 C31 121.0(14) . .
C31 O21' O21 94(4) . .
C31 O21' C31' 62(3) . .
O21 O21' C31' 43.3(18) . .
C31 O21' C43 138(4) . .
O21 O21' C43 50.8(18) . .
C31' O21' C43 93(3) . .
C32 O22 C48 123.7(13) . .
O5 Cd1 O7 108.3(2) 2_446 .
O5 Cd1 O1 120.4(2) 2_446 .
O7 Cd1 O1 91.8(3) . .
O5 Cd1 O11 90.8(2) 2_446 2_556
O7 Cd1 O11 125.1(2) . 2_556
O1 Cd1 O11 122.4(2) . 2_556
O5 Cd1 O12 143.5(2) 2_446 2_556
O7 Cd1 O12 87.2(2) . 2_556
O1 Cd1 O12 90.9(2) . 2_556
O11 Cd1 O12 54.5(2) 2_556 2_556
O5 Cd1 O2 89.7(3) 2_446 .
O7 Cd1 O2 145.4(3) . .
O1 Cd1 O2 53.7(2) . .
O11 Cd1 O2 82.5(2) 2_556 .
O12 Cd1 O2 95.5(3) 2_556 .
O5 Cd1 C1 105.4(3) 2_446 .
O7 Cd1 C1 118.5(3) . .
O1 Cd1 C1 26.9(3) . .
O11 Cd1 C1 103.8(3) 2_556 .
O12 Cd1 C1 94.7(3) 2_556 .
O2 Cd1 C1 26.9(2) . .
O5 Cd1 C18 117.8(3) 2_446 2_556
O7 Cd1 C18 106.9(3) . 2_556
O1 Cd1 C18 107.8(3) . 2_556
O11 Cd1 C18 27.6(2) 2_556 2_556
O12 Cd1 C18 26.8(2) 2_556 2_556
O2 Cd1 C18 89.0(3) . 2_556
C1 Cd1 C18 100.3(3) . 2_556

loop_
_geom_bond_atom_site_label_1
_geom_bond_atom_site_label_2
_geom_bond_distance
_geom_bond_site_symmetry_2
C1 O2 1.240(11) .
C1 O1 1.250(11) .
C1 C2 1.509(12) .
C1 Cd1 2.734(10) .
C2 C3 1.381(12) .
C2 C7 1.386(11) .
C3 C4 1.383(12) .
C4 C5 1.363(11) .
C4 C8 1.507(13) .
C5 C6 1.382(11) .
C6 C7 1.374(11) .
C6 C9 1.496(12) .
C8 O3 1.233(10) .
C8 O4 1.272(11) .
C9 O6 1.192(10) .
C9 O5 1.265(11) .
C10 O7 1.238(11) .
C10 O8 1.279(11) .
C10 C11 1.510(11) .
C11 C12 1.373(11) .
C11 C16 1.384(11) .
C12 C13 1.393(11) .
C13 C14 1.384(11) .
C13 C17 1.487(12) .
C14 C15 1.371(12) .
C15 C16 1.382(11) .
C15 C18 1.487(12) .
C17 O10 1.206(10) .
C17 O9 1.281(11) .
C18 O12 1.242(11) .
C18 O11 1.284(10) .
C18 Cd1 2.748(10) 2_546
C19 O13 1.192(12) .
C19 O14 1.247(12) .
C19 C20 1.498(15) .
C20 C25 1.379(12) .
C20 C21 1.386(13) .
C21 C22 1.411(13) .
C22 C23 1.384(12) .
C22 C26 1.499(14) .
C23 C24 1.375(12) .
C24 C25 1.412(13) .
C24 C27 1.454(13) .
C26 O15 1.258(11) .
C26 O16 1.272(12) .
C27 O18 1.224(13) .
C27 O17 1.298(13) .
C28 C30 1.467(16) .
C28 C31' 1.53(3) .
C28 C31 1.555(17) .
C28 C32 1.611(15) .
C28 C29 1.616(16) .
C29 O19 1.226(14) .
C29 C31' 2.02(3) .
C30 O20 1.330(16) .
C31 O21' 0.83(3) .
C31 C31' 1.31(3) .
C31 O21 1.422(18) .
C31' O21 1.01(3) .
C31' O21' 1.48(5) .
C32 O22 1.261(15) .
C33 C34 1.344(19) .
C33 C37 1.37(2) .
C33 O19 1.440(17) .
C34 C35 1.316(16) .
C35 N1 1.312(15) .
C36 N1 1.349(15) .
C36 C37 1.391(17) .
C38 C39 1.377(16) .
C38 C42 1.377(17) .
C38 O20 1.395(14) .
C39 C40 1.345(19) .
C40 N2 1.34(2) .
C41 N2 1.40(2) .
C41 C42 1.41(2) .
C43 O21 1.320(13) .
C43 C44 1.370(15) .
C43 C47 1.379(16) .
C43 O21' 1.70(4) .
C44 C45 1.318(16) .
C45 N3 1.337(15) .
C46 N3 1.295(16) .
C46 C47 1.392(15) .
C48 O22 1.336(13) .
C48 C49 1.348(15) .
C48 C52 1.400(16) .
C49 C50 1.321(14) .
C50 N4 1.327(15) .
C51 N4 1.295(16) .
C51 C52 1.346(17) .
O1 Cd1 2.259(6) .
O2 Cd1 2.543(7) .
O5 Cd1 2.224(6) 2_456
O7 Cd1 2.236(6) .
O11 Cd1 2.282(6) 2_546
O12 Cd1 2.519(6) 2_546
O21 O21' 1.09(4) .
Cd1 O5 2.224(6) 2_446
Cd1 O11 2.282(6) 2_556
Cd1 O12 2.519(6) 2_556
Cd1 C18 2.748(10) 2_556

loop_
_geom_hbond_atom_site_label_D
_geom_hbond_atom_site_label_H
_geom_hbond_atom_site_label_A
_geom_hbond_distance_DH
_geom_hbond_distance_HA
_geom_hbond_distance_DA
_geom_hbond_angle_DHA
_geom_hbond_site_symmetry_A
N1 H1 O16 0.86 1.83 2.687(13) 175.5 4_685
N2 H2 O6W 0.86 1.76 2.605(18) 165.9 .
N3 H3A O10 0.86 1.81 2.663(12) 169.3 3_677
N4 H4 O3 0.86 1.92 2.728(13) 156.4 3_577
O14 H14A O6 0.82 1.96 2.761(8) 167.1 2_446
O17 H17 O8 0.82 1.90 2.569(10) 138.4 2_456
